data_7157432
loop_
_publ_author_name
'Rong, Jing'
'Jiang, Hao'
'Wang, Sijing'
'Su, Zhenni'
'Wang, Huiyan'
'Tao, Chuanzhou'

_publ_section_title
;
 Metal-free cascade reactions of aziridines with arylalkynes and
 aryldiazoniums: facile access to arylazopyrrolines.
;
_journal_issue 16
_journal_name_full 'Organic &amp; biomolecular chemistry'
_journal_page_first 3149
_journal_page_last 3157
_journal_paper_doi 10.1039/d0ob00346h
_journal_volume 18
_journal_year 2020
_chemical_formula_sum 'C32 H29 Cl0 N3 O4 S'
_chemical_formula_weight 551.64
_space_group_crystal_system monoclinic
_space_group_IT_number 14
_space_group_name_Hall '-P 2ybc'
_space_group_name_H-M_alt 'P 1 21/c 1'
_atom_sites_solution_hydrogens geom
_audit_creation_method SHELXL-2016/6
_audit_update_record
;
2020-03-09 deposited with the CCDC.	2020-03-27 downloaded from the CCDC.
;
_cell_angle_alpha 90
_cell_angle_beta 91.828(7)
_cell_angle_gamma 90
_cell_formula_units_Z 4
_cell_length_a 14.818(6)
_cell_length_b 11.920(5)
_cell_length_c 16.557(7)
_cell_measurement_reflns_used 2815
_cell_measurement_temperature 296(2)
_cell_measurement_theta_max 22.25
_cell_measurement_theta_min 2.19
_cell_volume 2923(2)
_computing_structure_refinement 'SHELXL-2016/6 (Sheldrick, 2016)'
_computing_structure_solution 'SHELXT 2014/5 (Sheldrick, 2014)'
_diffrn_ambient_temperature 296(2)
_diffrn_measured_fraction_theta_full 0.995
_diffrn_measured_fraction_theta_max 0.978
_diffrn_measurement_device_type 'Bruker APEX-II CCD'
_diffrn_measurement_method '\f and \w scans'
_diffrn_radiation_type MoK\a
_diffrn_radiation_wavelength 0.71073
_diffrn_reflns_av_R_equivalents 0.0469
_diffrn_reflns_av_unetI/netI 0.0614
_diffrn_reflns_Laue_measured_fraction_full 0.995
_diffrn_reflns_Laue_measured_fraction_max 0.978
_diffrn_reflns_limit_h_max 19
_diffrn_reflns_limit_h_min -18
_diffrn_reflns_limit_k_max 14
_diffrn_reflns_limit_k_min -15
_diffrn_reflns_limit_l_max 19
_diffrn_reflns_limit_l_min -21
_diffrn_reflns_number 18161
_diffrn_reflns_point_group_measured_fraction_full 0.995
_diffrn_reflns_point_group_measured_fraction_max 0.978
_diffrn_reflns_theta_full 25.242
_diffrn_reflns_theta_max 27.896
_diffrn_reflns_theta_min 2.106
_exptl_absorpt_coefficient_mu 0.151
_exptl_crystal_colour orange
_exptl_crystal_density_diffrn 1.254
_exptl_crystal_description block
_exptl_crystal_F_000 1160
_exptl_crystal_size_max 0.13
_exptl_crystal_size_mid 0.12
_exptl_crystal_size_min 0.11
_refine_diff_density_max 0.167
_refine_diff_density_min -0.345
_refine_diff_density_rms 0.047
_refine_ls_extinction_method none
_refine_ls_goodness_of_fit_ref 0.987
_refine_ls_hydrogen_treatment constr
_refine_ls_matrix_type full
_refine_ls_number_parameters 363
_refine_ls_number_reflns 6834
_refine_ls_number_restraints 0
_refine_ls_restrained_S_all 0.987
_refine_ls_R_factor_all 0.1153
_refine_ls_R_factor_gt 0.0496
_refine_ls_shift/su_max 0.001
_refine_ls_shift/su_mean 0.000
_refine_ls_structure_factor_coef Fsqd
_refine_ls_weighting_details 'w=1/[\s^2^(Fo^2^)+(0.0600P)^2^] where P=(Fo^2^+2Fc^2^)/3'
_refine_ls_weighting_scheme calc
_refine_ls_wR_factor_gt 0.1137
_refine_ls_wR_factor_ref 0.1434
_reflns_Friedel_coverage 0.000
_reflns_number_gt 3351
_reflns_number_total 6834
_reflns_threshold_expression 'I > 2\s(I)'
_cod_data_source_file d0ob00346h2.cif
_cod_data_source_block rj_0m
_cod_depositor_comments 'Adding full bibliography for 7157431--7157432.cif.'
_cod_original_sg_symbol_H-M 'P 21/c'
_cod_database_code 7157432
_shelx_shelxl_version_number 2016/6
_shelx_space_group_comment
;
The symmetry employed for this shelxl refinement is uniquely defined
by the following loop, which should always be used as a source of
symmetry information in preference to the above space-group names.
They are only intended as comments.
;

loop_
_space_group_symop_operation_xyz
'x, y, z'
'-x, y+1/2, -z+1/2'
'-x, -y, -z'
'x, -y-1/2, z-1/2'

loop_
_atom_site_label
_atom_site_type_symbol
_atom_site_fract_x
_atom_site_fract_y
_atom_site_fract_z
_atom_site_U_iso_or_equiv
_atom_site_adp_type
_atom_site_occupancy
_atom_site_site_symmetry_order
_atom_site_calc_flag
_atom_site_refinement_flags_posn
_atom_site_refinement_flags_adp
_atom_site_refinement_flags_occupancy
_atom_site_disorder_assembly
_atom_site_disorder_group
S1 S 0.34947(4) 0.40588(5) 0.81607(3) 0.05727(19) Uani 1 1 d . . . . .
O1 O 0.32616(11) 0.29047(12) 0.82016(9) 0.0704(5) Uani 1 1 d . . . . .
O2 O -0.05842(13) 0.44305(15) 0.19016(10) 0.0872(6) Uani 1 1 d . . . . .
O3 O 0.35033(11) 0.47386(13) 0.88712(8) 0.0742(5) Uani 1 1 d . . . . .
O4 O -0.04676(12) 0.62869(14) 0.17737(9) 0.0791(5) Uani 1 1 d . . . . .
N1 N 0.27391(12) 0.46781(13) 0.75395(9) 0.0513(4) Uani 1 1 d . . . . .
N2 N 0.17447(12) 0.49982(14) 0.55623(10) 0.0545(5) Uani 1 1 d . . . . .
N3 N 0.15162(12) 0.59054(14) 0.51999(10) 0.0553(5) Uani 1 1 d . . . . .
C1 C 0.24426(13) 0.42921(16) 0.67767(12) 0.0478(5) Uani 1 1 d . . . . .
C2 C 0.21928(14) 0.51721(17) 0.62943(12) 0.0507(5) Uani 1 1 d . . . . .
C3 C 0.24405(15) 0.62840(17) 0.66718(13) 0.0574(6) Uani 1 1 d . . . . .
H3 H 0.190589 0.676777 0.667677 0.069 Uiso 1 1 calc R U . . .
C4 C 0.27115(16) 0.59414(17) 0.75426(13) 0.0608(6) Uani 1 1 d . . . . .
H4A H 0.329854 0.624717 0.769711 0.073 Uiso 1 1 calc R U . . .
H4B H 0.227168 0.621097 0.791835 0.073 Uiso 1 1 calc R U . . .
C5 C 0.10369(14) 0.57003(17) 0.44523(12) 0.0507(5) Uani 1 1 d . . . . .
C6 C 0.07415(16) 0.46578(18) 0.41898(13) 0.0585(6) Uani 1 1 d . . . . .
H6 H 0.084869 0.402791 0.451014 0.070 Uiso 1 1 calc R U . . .
C7 C 0.02898(15) 0.45519(18) 0.34557(13) 0.0589(6) Uani 1 1 d . . . . .
H7 H 0.008996 0.384873 0.328485 0.071 Uiso 1 1 calc R U . . .
C8 C 0.01274(14) 0.54816(18) 0.29651(12) 0.0523(5) Uani 1 1 d . . . . .
C9 C 0.04181(15) 0.65271(19) 0.32309(13) 0.0601(6) Uani 1 1 d . . . . .
H9 H 0.030913 0.715678 0.291078 0.072 Uiso 1 1 calc R U . . .
C10 C 0.08721(15) 0.66379(18) 0.39743(13) 0.0575(6) Uani 1 1 d . . . . .
H10 H 0.106535 0.734104 0.415112 0.069 Uiso 1 1 calc R U . . .
C11 C -0.03419(15) 0.5324(2) 0.21677(14) 0.0597(6) Uani 1 1 d . . . . .
C12 C -0.0861(2) 0.6257(2) 0.09608(15) 0.0864(8) Uani 1 1 d . . . . .
H12A H -0.134047 0.680908 0.090651 0.104 Uiso 1 1 calc R U . . .
H12B H -0.111712 0.552210 0.084980 0.104 Uiso 1 1 calc R U . . .
C13 C -0.0151(2) 0.6504(2) 0.03855(16) 0.0991(9) Uani 1 1 d . . . . .
H13A H -0.041829 0.659263 -0.014650 0.149 Uiso 1 1 calc R U . . .
H13B H 0.027421 0.589628 0.038459 0.149 Uiso 1 1 calc R U . . .
H13C H 0.015434 0.718349 0.054303 0.149 Uiso 1 1 calc R U . . .
C14 C 0.31830(18) 0.68621(18) 0.62115(13) 0.0612(6) Uani 1 1 d . . . . .
C15 C 0.3076(3) 0.7917(2) 0.5905(2) 0.1106(11) Uani 1 1 d . . . . .
H15 H 0.254077 0.830151 0.598636 0.133 Uiso 1 1 calc R U . . .
C16 C 0.3753(3) 0.8427(3) 0.5475(2) 0.1298(14) Uani 1 1 d . . . . .
H16 H 0.365285 0.913557 0.525399 0.156 Uiso 1 1 calc R U . . .
C17 C 0.4548(3) 0.7917(3) 0.53717(18) 0.1037(11) Uani 1 1 d . . . . .
H17 H 0.500410 0.827753 0.509978 0.124 Uiso 1 1 calc R U . . .
C18 C 0.4676(2) 0.6868(3) 0.56694(18) 0.1012(10) Uani 1 1 d . . . . .
H18 H 0.522021 0.649714 0.559911 0.121 Uiso 1 1 calc R U . . .
C19 C 0.3985(2) 0.6350(2) 0.60816(16) 0.0865(8) Uani 1 1 d . . . . .
H19 H 0.407526 0.562534 0.627568 0.104 Uiso 1 1 calc R U . . .
C20 C 0.45370(15) 0.41962(18) 0.76971(12) 0.0536(5) Uani 1 1 d . . . . .
C21 C 0.50944(17) 0.5095(2) 0.78884(15) 0.0710(7) Uani 1 1 d . . . . .
H21 H 0.494262 0.559213 0.829502 0.085 Uiso 1 1 calc R U . . .
C22 C 0.58737(19) 0.5248(2) 0.74741(18) 0.0863(8) Uani 1 1 d . . . . .
H22 H 0.624724 0.585321 0.760391 0.104 Uiso 1 1 calc R U . . .
C23 C 0.61104(19) 0.4524(3) 0.68718(19) 0.0899(9) Uani 1 1 d . . . . .
C24 C 0.5551(2) 0.3612(3) 0.66972(17) 0.0883(8) Uani 1 1 d . . . . .
H24 H 0.570810 0.310793 0.629694 0.106 Uiso 1 1 calc R U . . .
C25 C 0.47655(17) 0.3444(2) 0.71081(14) 0.0700(7) Uani 1 1 d . . . . .
H25 H 0.439682 0.283106 0.698821 0.084 Uiso 1 1 calc R U . . .
C26 C 0.6967(2) 0.4710(3) 0.6402(2) 0.1484(15) Uani 1 1 d . . . . .
H26A H 0.696443 0.421935 0.594281 0.223 Uiso 1 1 calc R U . . .
H26B H 0.748548 0.455366 0.674593 0.223 Uiso 1 1 calc R U . . .
H26C H 0.698878 0.547547 0.622317 0.223 Uiso 1 1 calc R U . . .
C27 C 0.23843(13) 0.30995(16) 0.65285(12) 0.0479(5) Uani 1 1 d . . . . .
C28 C 0.27794(15) 0.27800(19) 0.58179(13) 0.0631(6) Uani 1 1 d . . . . .
H28 H 0.309839 0.330483 0.552480 0.076 Uiso 1 1 calc R U . . .
C29 C 0.27054(19) 0.1690(2) 0.55391(16) 0.0800(8) Uani 1 1 d . . . . .
H29 H 0.297997 0.148010 0.506500 0.096 Uiso 1 1 calc R U . . .
C30 C 0.2225(2) 0.0921(2) 0.5965(2) 0.0871(9) Uani 1 1 d . . . . .
H30 H 0.217486 0.018648 0.578010 0.105 Uiso 1 1 calc R U . . .
C31 C 0.18176(18) 0.1229(2) 0.66645(18) 0.0779(7) Uani 1 1 d . . . . .
H31 H 0.148166 0.070621 0.694373 0.093 Uiso 1 1 calc R U . . .
C32 C 0.19026(15) 0.23056(18) 0.69547(14) 0.0613(6) Uani 1 1 d . . . . .
H32 H 0.163799 0.250324 0.743622 0.074 Uiso 1 1 calc R U . . .

loop_
_atom_site_aniso_label
_atom_site_aniso_U_11
_atom_site_aniso_U_22
_atom_site_aniso_U_33
_atom_site_aniso_U_23
_atom_site_aniso_U_13
_atom_site_aniso_U_12
S1 0.0644(4) 0.0679(4) 0.0397(3) 0.0055(3) 0.0047(3) -0.0029(3)
O1 0.0803(12) 0.0632(10) 0.0674(11) 0.0198(8) -0.0018(9) -0.0083(8)
O2 0.1003(15) 0.0774(12) 0.0823(13) -0.0120(10) -0.0241(11) 0.0036(10)
O3 0.0878(13) 0.0968(12) 0.0383(9) -0.0073(8) 0.0075(8) -0.0033(9)
O4 0.1010(14) 0.0839(12) 0.0513(10) 0.0079(8) -0.0132(9) 0.0030(10)
N1 0.0588(11) 0.0532(10) 0.0421(10) -0.0021(8) 0.0053(8) 0.0035(8)
N2 0.0559(12) 0.0555(11) 0.0521(11) 0.0040(9) 0.0022(9) 0.0016(9)
N3 0.0568(12) 0.0584(11) 0.0507(11) 0.0042(9) 0.0011(9) 0.0036(9)
C1 0.0432(12) 0.0559(13) 0.0447(12) -0.0020(10) 0.0092(9) -0.0025(10)
C2 0.0515(13) 0.0525(12) 0.0482(13) -0.0008(10) 0.0014(10) 0.0008(10)
C3 0.0616(15) 0.0524(13) 0.0581(14) -0.0009(10) 0.0011(11) 0.0098(11)
C4 0.0743(16) 0.0553(13) 0.0529(14) -0.0057(10) 0.0062(12) 0.0010(12)
C5 0.0481(13) 0.0578(13) 0.0465(13) 0.0033(10) 0.0055(10) 0.0067(10)
C6 0.0668(15) 0.0560(14) 0.0527(14) 0.0106(11) -0.0003(12) 0.0013(11)
C7 0.0627(15) 0.0557(13) 0.0582(15) 0.0013(11) -0.0005(12) -0.0017(11)
C8 0.0484(13) 0.0601(14) 0.0487(13) -0.0016(10) 0.0033(10) 0.0083(10)
C9 0.0687(16) 0.0579(14) 0.0537(14) 0.0074(11) 0.0019(12) 0.0157(12)
C10 0.0668(15) 0.0525(13) 0.0530(14) -0.0011(10) -0.0001(11) 0.0067(11)
C11 0.0547(15) 0.0699(16) 0.0547(15) -0.0025(13) 0.0037(11) 0.0116(12)
C12 0.096(2) 0.108(2) 0.0535(16) 0.0090(14) -0.0134(15) -0.0010(17)
C13 0.121(3) 0.116(2) 0.0607(18) -0.0014(16) 0.0038(17) -0.016(2)
C14 0.0802(18) 0.0505(14) 0.0524(14) 0.0012(10) -0.0031(12) -0.0035(12)
C15 0.142(3) 0.0559(17) 0.136(3) 0.0224(17) 0.043(2) 0.0071(18)
C16 0.168(4) 0.074(2) 0.149(4) 0.033(2) 0.035(3) -0.018(2)
C17 0.120(3) 0.116(3) 0.075(2) 0.0076(19) 0.006(2) -0.056(2)
C18 0.078(2) 0.139(3) 0.087(2) 0.0289(19) 0.0122(17) -0.011(2)
C19 0.080(2) 0.092(2) 0.088(2) 0.0329(15) 0.0093(16) 0.0028(17)
C20 0.0559(14) 0.0594(13) 0.0453(13) 0.0052(10) -0.0007(10) -0.0002(11)
C21 0.0658(17) 0.0749(16) 0.0725(17) -0.0068(13) 0.0024(14) -0.0032(14)
C22 0.0618(18) 0.095(2) 0.103(2) -0.0001(17) 0.0083(16) -0.0094(15)
C23 0.0505(17) 0.124(3) 0.096(2) 0.0097(19) 0.0141(15) 0.0056(17)
C24 0.073(2) 0.115(2) 0.0772(19) -0.0148(16) 0.0139(15) 0.0187(18)
C25 0.0691(17) 0.0750(16) 0.0663(16) -0.0107(13) 0.0056(13) 0.0032(13)
C26 0.077(2) 0.212(4) 0.159(4) 0.002(3) 0.051(2) -0.011(3)
C27 0.0428(12) 0.0521(12) 0.0488(12) 0.0005(10) 0.0019(10) 0.0034(10)
C28 0.0691(16) 0.0695(15) 0.0510(14) -0.0032(11) 0.0073(12) 0.0028(12)
C29 0.091(2) 0.0795(19) 0.0694(18) -0.0227(15) 0.0004(15) 0.0159(16)
C30 0.093(2) 0.0577(16) 0.110(3) -0.0187(16) -0.0135(19) 0.0039(15)
C31 0.0723(18) 0.0601(16) 0.101(2) 0.0054(14) 0.0006(16) -0.0111(13)
C32 0.0573(14) 0.0592(14) 0.0676(15) 0.0009(12) 0.0076(12) 0.0001(11)

loop_
_atom_type_symbol
_atom_type_description
_atom_type_scat_dispersion_real
_atom_type_scat_dispersion_imag
_atom_type_scat_source
C C 0.0033 0.0016 'International Tables Vol C Tables 4.2.6.8 and 6.1.1.4'
H H 0.0000 0.0000 'International Tables Vol C Tables 4.2.6.8 and 6.1.1.4'
N N 0.0061 0.0033 'International Tables Vol C Tables 4.2.6.8 and 6.1.1.4'
O O 0.0106 0.0060 'International Tables Vol C Tables 4.2.6.8 and 6.1.1.4'
Cl Cl 0.1484 0.1585 'International Tables Vol C Tables 4.2.6.8 and 6.1.1.4'
S S 0.1246 0.1234 'International Tables Vol C Tables 4.2.6.8 and 6.1.1.4'

loop_
_geom_angle_atom_site_label_1
_geom_angle_atom_site_label_2
_geom_angle_atom_site_label_3
_geom_angle
_geom_angle_site_symmetry_1
_geom_angle_site_symmetry_3
_geom_angle_publ_flag
O1 S1 O3 120.40(10) . . ?
O1 S1 N1 107.37(9) . . ?
O3 S1 N1 104.18(10) . . ?
O1 S1 C20 109.27(10) . . ?
O3 S1 C20 108.82(10) . . ?
N1 S1 C20 105.77(9) . . ?
C11 O4 C12 118.7(2) . . ?
C1 N1 C4 108.87(15) . . ?
C1 N1 S1 126.53(14) . . ?
C4 N1 S1 117.26(13) . . ?
N3 N2 C2 113.49(17) . . ?
N2 N3 C5 112.29(17) . . ?
C2 C1 N1 110.30(17) . . ?
C2 C1 C27 124.32(19) . . ?
N1 C1 C27 125.37(17) . . ?
C1 C2 N2 120.91(18) . . ?
C1 C2 C3 112.10(18) . . ?
N2 C2 C3 126.97(18) . . ?
C2 C3 C14 111.16(18) . . ?
C2 C3 C4 102.01(16) . . ?
C14 C3 C4 114.69(18) . . ?
C2 C3 H3 109.6 . . ?
C14 C3 H3 109.6 . . ?
C4 C3 H3 109.6 . . ?
N1 C4 C3 105.57(16) . . ?
N1 C4 H4A 110.6 . . ?
C3 C4 H4A 110.6 . . ?
N1 C4 H4B 110.6 . . ?
C3 C4 H4B 110.6 . . ?
H4A C4 H4B 108.8 . . ?
C6 C5 C10 119.8(2) . . ?
C6 C5 N3 124.73(18) . . ?
C10 C5 N3 115.49(19) . . ?
C7 C6 C5 120.05(19) . . ?
C7 C6 H6 120.0 . . ?
C5 C6 H6 120.0 . . ?
C6 C7 C8 120.9(2) . . ?
C6 C7 H7 119.5 . . ?
C8 C7 H7 119.5 . . ?
C9 C8 C7 119.0(2) . . ?
C9 C8 C11 121.9(2) . . ?
C7 C8 C11 119.1(2) . . ?
C8 C9 C10 120.23(19) . . ?
C8 C9 H9 119.9 . . ?
C10 C9 H9 119.9 . . ?
C5 C10 C9 120.0(2) . . ?
C5 C10 H10 120.0 . . ?
C9 C10 H10 120.0 . . ?
O2 C11 O4 123.3(2) . . ?
O2 C11 C8 124.3(2) . . ?
O4 C11 C8 112.4(2) . . ?
O4 C12 C13 108.7(2) . . ?
O4 C12 H12A 109.9 . . ?
C13 C12 H12A 109.9 . . ?
O4 C12 H12B 109.9 . . ?
C13 C12 H12B 109.9 . . ?
H12A C12 H12B 108.3 . . ?
C12 C13 H13A 109.5 . . ?
C12 C13 H13B 109.5 . . ?
H13A C13 H13B 109.5 . . ?
C12 C13 H13C 109.5 . . ?
H13A C13 H13C 109.5 . . ?
H13B C13 H13C 109.5 . . ?
C19 C14 C15 116.6(3) . . ?
C19 C14 C3 121.7(2) . . ?
C15 C14 C3 121.8(3) . . ?
C14 C15 C16 121.2(3) . . ?
C14 C15 H15 119.4 . . ?
C16 C15 H15 119.4 . . ?
C17 C16 C15 121.2(3) . . ?
C17 C16 H16 119.4 . . ?
C15 C16 H16 119.4 . . ?
C16 C17 C18 119.1(3) . . ?
C16 C17 H17 120.5 . . ?
C18 C17 H17 120.5 . . ?
C17 C18 C19 119.3(3) . . ?
C17 C18 H18 120.3 . . ?
C19 C18 H18 120.3 . . ?
C14 C19 C18 122.6(3) . . ?
C14 C19 H19 118.7 . . ?
C18 C19 H19 118.7 . . ?
C25 C20 C21 120.6(2) . . ?
C25 C20 S1 119.32(18) . . ?
C21 C20 S1 119.99(18) . . ?
C22 C21 C20 119.6(2) . . ?
C22 C21 H21 120.2 . . ?
C20 C21 H21 120.2 . . ?
C23 C22 C21 121.1(3) . . ?
C23 C22 H22 119.4 . . ?
C21 C22 H22 119.4 . . ?
C22 C23 C24 118.5(3) . . ?
C22 C23 C26 121.0(3) . . ?
C24 C23 C26 120.5(3) . . ?
C25 C24 C23 121.1(3) . . ?
C25 C24 H24 119.4 . . ?
C23 C24 H24 119.4 . . ?
C20 C25 C24 119.0(2) . . ?
C20 C25 H25 120.5 . . ?
C24 C25 H25 120.5 . . ?
C23 C26 H26A 109.5 . . ?
C23 C26 H26B 109.5 . . ?
H26A C26 H26B 109.5 . . ?
C23 C26 H26C 109.5 . . ?
H26A C26 H26C 109.5 . . ?
H26B C26 H26C 109.5 . . ?
C28 C27 C32 118.8(2) . . ?
C28 C27 C1 118.51(19) . . ?
C32 C27 C1 122.57(19) . . ?
C29 C28 C27 120.8(2) . . ?
C29 C28 H28 119.6 . . ?
C27 C28 H28 119.6 . . ?
C30 C29 C28 119.6(3) . . ?
C30 C29 H29 120.2 . . ?
C28 C29 H29 120.2 . . ?
C29 C30 C31 120.3(2) . . ?
C29 C30 H30 119.8 . . ?
C31 C30 H30 119.8 . . ?
C30 C31 C32 120.4(3) . . ?
C30 C31 H31 119.8 . . ?
C32 C31 H31 119.8 . . ?
C31 C32 C27 120.0(2) . . ?
C31 C32 H32 120.0 . . ?
C27 C32 H32 120.0 . . ?

loop_
_geom_bond_atom_site_label_1
_geom_bond_atom_site_label_2
_geom_bond_distance
_geom_bond_site_symmetry_2
_geom_bond_publ_flag
S1 O1 1.4205(16) . ?
S1 O3 1.4282(16) . ?
S1 N1 1.6682(18) . ?
S1 C20 1.754(2) . ?
O2 C11 1.203(3) . ?
O4 C11 1.330(3) . ?
O4 C12 1.450(3) . ?
N1 C1 1.402(2) . ?
N1 C4 1.506(2) . ?
N2 N3 1.277(2) . ?
N2 C2 1.379(2) . ?
N3 C5 1.429(3) . ?
C1 C2 1.363(3) . ?
C1 C27 1.482(3) . ?
C2 C3 1.506(3) . ?
C3 C14 1.523(3) . ?
C3 C4 1.539(3) . ?
C3 H3 0.9800 . ?
C4 H4A 0.9700 . ?
C4 H4B 0.9700 . ?
C5 C6 1.383(3) . ?
C5 C10 1.387(3) . ?
C6 C7 1.375(3) . ?
C6 H6 0.9300 . ?
C7 C8 1.391(3) . ?
C7 H7 0.9300 . ?
C8 C9 1.386(3) . ?
C8 C11 1.484(3) . ?
C9 C10 1.390(3) . ?
C9 H9 0.9300 . ?
C10 H10 0.9300 . ?
C12 C13 1.471(4) . ?
C12 H12A 0.9700 . ?
C12 H12B 0.9700 . ?
C13 H13A 0.9600 . ?
C13 H13B 0.9600 . ?
C13 H13C 0.9600 . ?
C14 C19 1.359(3) . ?
C14 C15 1.363(3) . ?
C15 C16 1.389(4) . ?
C15 H15 0.9300 . ?
C16 C17 1.341(5) . ?
C16 H16 0.9300 . ?
C17 C18 1.355(4) . ?
C17 H17 0.9300 . ?
C18 C19 1.393(4) . ?
C18 H18 0.9300 . ?
C19 H19 0.9300 . ?
C20 C25 1.375(3) . ?
C20 C21 1.383(3) . ?
C21 C22 1.374(3) . ?
C21 H21 0.9300 . ?
C22 C23 1.373(4) . ?
C22 H22 0.9300 . ?
C23 C24 1.392(4) . ?
C23 C26 1.525(4) . ?
C24 C25 1.381(3) . ?
C24 H24 0.9300 . ?
C25 H25 0.9300 . ?
C26 H26A 0.9600 . ?
C26 H26B 0.9600 . ?
C26 H26C 0.9600 . ?
C27 C28 1.384(3) . ?
C27 C32 1.391(3) . ?
C28 C29 1.382(3) . ?
C28 H28 0.9300 . ?
C29 C30 1.370(4) . ?
C29 H29 0.9300 . ?
C30 C31 1.373(4) . ?
C30 H30 0.9300 . ?
C31 C32 1.374(3) . ?
C31 H31 0.9300 . ?
C32 H32 0.9300 . ?

loop_
_geom_torsion_atom_site_label_1
_geom_torsion_atom_site_label_2
_geom_torsion_atom_site_label_3
_geom_torsion_atom_site_label_4
_geom_torsion
_geom_torsion_site_symmetry_1
_geom_torsion_site_symmetry_2
_geom_torsion_site_symmetry_3
_geom_torsion_site_symmetry_4
_geom_torsion_publ_flag
O1 S1 N1 C1 -47.07(19) . . . . ?
O3 S1 N1 C1 -175.81(16) . . . . ?
C20 S1 N1 C1 69.53(18) . . . . ?
O1 S1 N1 C4 166.37(14) . . . . ?
O3 S1 N1 C4 37.62(17) . . . . ?
C20 S1 N1 C4 -77.03(16) . . . . ?
C2 N2 N3 C5 -178.75(17) . . . . ?
C4 N1 C1 C2 -2.3(2) . . . . ?
S1 N1 C1 C2 -151.14(16) . . . . ?
C4 N1 C1 C27 179.08(18) . . . . ?
S1 N1 C1 C27 30.3(3) . . . . ?
N1 C1 C2 N2 -169.60(17) . . . . ?
C27 C1 C2 N2 9.0(3) . . . . ?
N1 C1 C2 C3 8.8(2) . . . . ?
C27 C1 C2 C3 -172.61(18) . . . . ?
N3 N2 C2 C1 176.64(18) . . . . ?
N3 N2 C2 C3 -1.5(3) . . . . ?
C1 C2 C3 C14 111.6(2) . . . . ?
N2 C2 C3 C14 -70.1(3) . . . . ?
C1 C2 C3 C4 -11.1(2) . . . . ?
N2 C2 C3 C4 167.2(2) . . . . ?
C1 N1 C4 C3 -4.7(2) . . . . ?
S1 N1 C4 C3 147.45(15) . . . . ?
C2 C3 C4 N1 8.9(2) . . . . ?
C14 C3 C4 N1 -111.3(2) . . . . ?
N2 N3 C5 C6 8.1(3) . . . . ?
N2 N3 C5 C10 -171.76(18) . . . . ?
C10 C5 C6 C7 0.3(3) . . . . ?
N3 C5 C6 C7 -179.6(2) . . . . ?
C5 C6 C7 C8 0.4(3) . . . . ?
C6 C7 C8 C9 -0.8(3) . . . . ?
C6 C7 C8 C11 178.4(2) . . . . ?
C7 C8 C9 C10 0.6(3) . . . . ?
C11 C8 C9 C10 -178.7(2) . . . . ?
C6 C5 C10 C9 -0.5(3) . . . . ?
N3 C5 C10 C9 179.36(19) . . . . ?
C8 C9 C10 C5 0.1(3) . . . . ?
C12 O4 C11 O2 -4.3(3) . . . . ?
C12 O4 C11 C8 175.7(2) . . . . ?
C9 C8 C11 O2 177.9(2) . . . . ?
C7 C8 C11 O2 -1.4(3) . . . . ?
C9 C8 C11 O4 -2.1(3) . . . . ?
C7 C8 C11 O4 178.65(19) . . . . ?
C11 O4 C12 C13 -107.1(3) . . . . ?
C2 C3 C14 C19 -55.6(3) . . . . ?
C4 C3 C14 C19 59.4(3) . . . . ?
C2 C3 C14 C15 124.0(3) . . . . ?
C4 C3 C14 C15 -120.9(3) . . . . ?
C19 C14 C15 C16 0.8(4) . . . . ?
C3 C14 C15 C16 -178.9(3) . . . . ?
C14 C15 C16 C17 -2.6(6) . . . . ?
C15 C16 C17 C18 2.4(6) . . . . ?
C16 C17 C18 C19 -0.7(5) . . . . ?
C15 C14 C19 C18 1.0(4) . . . . ?
C3 C14 C19 C18 -179.3(2) . . . . ?
C17 C18 C19 C14 -1.1(5) . . . . ?
O1 S1 C20 C25 32.6(2) . . . . ?
O3 S1 C20 C25 165.86(17) . . . . ?
N1 S1 C20 C25 -82.73(19) . . . . ?
O1 S1 C20 C21 -151.48(18) . . . . ?
O3 S1 C20 C21 -18.2(2) . . . . ?
N1 S1 C20 C21 93.22(19) . . . . ?
C25 C20 C21 C22 1.3(4) . . . . ?
S1 C20 C21 C22 -174.56(19) . . . . ?
C20 C21 C22 C23 0.0(4) . . . . ?
C21 C22 C23 C24 -1.2(4) . . . . ?
C21 C22 C23 C26 178.8(3) . . . . ?
C22 C23 C24 C25 1.1(4) . . . . ?
C26 C23 C24 C25 -178.9(3) . . . . ?
C21 C20 C25 C24 -1.4(3) . . . . ?
S1 C20 C25 C24 174.51(19) . . . . ?
C23 C24 C25 C20 0.2(4) . . . . ?
C2 C1 C27 C28 52.6(3) . . . . ?
N1 C1 C27 C28 -129.0(2) . . . . ?
C2 C1 C27 C32 -123.4(2) . . . . ?
N1 C1 C27 C32 55.0(3) . . . . ?
C32 C27 C28 C29 -0.6(3) . . . . ?
C1 C27 C28 C29 -176.8(2) . . . . ?
C27 C28 C29 C30 0.9(4) . . . . ?
C28 C29 C30 C31 0.1(4) . . . . ?
C29 C30 C31 C32 -1.4(4) . . . . ?
C30 C31 C32 C27 1.7(4) . . . . ?
C28 C27 C32 C31 -0.7(3) . . . . ?
C1 C27 C32 C31 175.3(2) . . . . ?
